data_4070545
loop_
_publ_author_name
'Brady, Erik D.'
'Chmely, Stephen C.'
'Jayaratne, Kumudini C.'
'Hanusa, Timothy P.'
'Young, Victor G.'

_publ_section_title
;
 s-Block Metal Complexes of the Bis(tetramethylcyclopentadienyl)
 Phosphonium Diylide [Me(t-Bu)P(C5Me4)2]&#x2212;
;
_journal_issue 7
_journal_name_full Organometallics
_journal_page_first 1612
_journal_paper_doi 10.1021/om700635c
_journal_volume 27
_journal_year 2008
_chemical_formula_sum 'C27 H44 K O P'
_chemical_formula_weight 454.69
_chemical_name_common 01062a
_chemical_name_systematic
; 
 ? 
;
_space_group_IT_number 14
_symmetry_cell_setting monoclinic
_symmetry_space_group_name_Hall '-P 2yn'
_symmetry_space_group_name_H-M 'P 1 21/n 1'
_atom_sites_solution_hydrogens geom
_atom_sites_solution_primary direct
_atom_sites_solution_secondary difmap
_audit_creation_method SHELXL-97
_cell_angle_alpha 90.00
_cell_angle_beta 113.760(2)
_cell_angle_gamma 90.00
_cell_formula_units_Z 4
_cell_length_a 11.3181(14)
_cell_length_b 18.874(2)
_cell_length_c 13.5474(17)
_cell_measurement_temperature 173(2)
_cell_volume 2648.7(5)
_computing_structure_refinement 'SHELXL-97 (Sheldrick, 1997)'
_computing_structure_solution 'SHELXS-97 (Sheldrick, 1990)'
_diffrn_ambient_temperature 173(2)
_diffrn_measured_fraction_theta_full 0.999
_diffrn_measured_fraction_theta_max 0.999
_diffrn_radiation_monochromator graphite
_diffrn_radiation_source 'fine-focus sealed tube'
_diffrn_radiation_type MoK\a
_diffrn_radiation_wavelength 0.71073
_diffrn_reflns_av_R_equivalents 0.0489
_diffrn_reflns_av_sigmaI/netI 0.0321
_diffrn_reflns_limit_h_max 12
_diffrn_reflns_limit_h_min -13
_diffrn_reflns_limit_k_max 22
_diffrn_reflns_limit_k_min 0
_diffrn_reflns_limit_l_max 16
_diffrn_reflns_limit_l_min 0
_diffrn_reflns_number 20264
_diffrn_reflns_theta_full 25.03
_diffrn_reflns_theta_max 25.03
_diffrn_reflns_theta_min 1.97
_exptl_absorpt_coefficient_mu 0.276
_exptl_absorpt_correction_T_max 0.9401
_exptl_absorpt_correction_T_min 0.8851
_exptl_absorpt_correction_type multi-scan
_exptl_absorpt_process_details 'SADABS V2.03 (Sheldrick, 2000)'
_exptl_crystal_colour Colorless
_exptl_crystal_density_diffrn 1.143
_exptl_crystal_density_method 'not measured'
_exptl_crystal_description Block
_exptl_crystal_F_000 992
_exptl_crystal_size_max 0.40
_exptl_crystal_size_mid 0.25
_exptl_crystal_size_min 0.20
_refine_diff_density_max 0.403
_refine_diff_density_min -0.334
_refine_diff_density_rms 0.060
_refine_ls_extinction_method none
_refine_ls_goodness_of_fit_ref 1.053
_refine_ls_hydrogen_treatment constr
_refine_ls_matrix_type full
_refine_ls_number_parameters 283
_refine_ls_number_reflns 4686
_refine_ls_number_restraints 0
_refine_ls_restrained_S_all 1.053
_refine_ls_R_factor_all 0.0500
_refine_ls_R_factor_gt 0.0454
_refine_ls_shift/su_max 0.005
_refine_ls_shift/su_mean 0.000
_refine_ls_structure_factor_coef Fsqd
_refine_ls_weighting_details 'calc w=1/[\s^2^(Fo^2^)+(0.0765P)^2^+1.6186P] where P=(Fo^2^+2Fc^2^)/3'
_refine_ls_weighting_scheme calc
_refine_ls_wR_factor_gt 0.1289
_refine_ls_wR_factor_ref 0.1337
_reflns_number_gt 4187
_reflns_number_total 4686
_reflns_threshold_expression >2sigma(I)
_cod_data_source_file om700635c-file003.cif
_cod_data_source_block 01062a
_cod_original_sg_symbol_H-M P2(1)/n
_cod_database_code 4070545

loop_
_symmetry_equiv_pos_as_xyz
'x, y, z'
'-x+1/2, y+1/2, -z+1/2'
'-x, -y, -z'
'x-1/2, -y-1/2, z-1/2'

loop_
_atom_site_label
_atom_site_type_symbol
_atom_site_fract_x
_atom_site_fract_y
_atom_site_fract_z
_atom_site_U_iso_or_equiv
_atom_site_adp_type
_atom_site_occupancy
_atom_site_symmetry_multiplicity
_atom_site_calc_flag
_atom_site_refinement_flags
P1 P 0.30422(5) 0.33451(3) -0.01458(4) 0.02481(16) Uani 1 1 d .
C1 C 0.39954(18) 0.36906(10) 0.11456(15) 0.0259(4) Uani 1 1 d .
C2 C 0.35156(18) 0.42253(10) 0.16511(15) 0.0264(4) Uani 1 1 d .
C3 C 0.45733(19) 0.44965(10) 0.25257(15) 0.0283(4) Uani 1 1 d .
C4 C 0.57088(19) 0.41405(10) 0.25888(15) 0.0284(4) Uani 1 1 d .
C5 C 0.53721(18) 0.36513(10) 0.17426(15) 0.0269(4) Uani 1 1 d .
C6 C 0.2143(2) 0.44636(11) 0.13351(17) 0.0326(4) Uani 1 1 d .
H6A H 0.1912 0.4804 0.0741 0.049 Uiso 1 1 calc R
H6B H 0.2057 0.4689 0.1955 0.049 Uiso 1 1 calc R
H6C H 0.1566 0.4053 0.1104 0.049 Uiso 1 1 calc R
C7 C 0.4538(2) 0.50673(13) 0.32877(18) 0.0412(5) Uani 1 1 d .
H7A H 0.5101 0.5459 0.3277 0.062 Uiso 1 1 calc R
H7B H 0.4839 0.4874 0.4020 0.062 Uiso 1 1 calc R
H7C H 0.3652 0.5241 0.3063 0.062 Uiso 1 1 calc R
C8 C 0.7026(2) 0.42709(13) 0.34658(17) 0.0375(5) Uani 1 1 d .
H8A H 0.7255 0.4771 0.3463 0.056 Uiso 1 1 calc R
H8B H 0.7664 0.3976 0.3339 0.056 Uiso 1 1 calc R
H8C H 0.7018 0.4151 0.4167 0.056 Uiso 1 1 calc R
C9 C 0.6325(2) 0.31701(13) 0.15478(18) 0.0378(5) Uani 1 1 d .
H9A H 0.6371 0.3296 0.0862 0.057 Uiso 1 1 calc R
H9B H 0.6042 0.2677 0.1518 0.057 Uiso 1 1 calc R
H9C H 0.7179 0.3225 0.2136 0.057 Uiso 1 1 calc R
C10 C 0.14714(18) 0.31082(10) -0.02622(15) 0.0262(4) Uani 1 1 d .
C11 C 0.1374(2) 0.26066(11) 0.05118(15) 0.0304(4) Uani 1 1 d .
C12 C 0.0129(2) 0.26493(11) 0.04842(16) 0.0342(5) Uani 1 1 d .
C13 C -0.0568(2) 0.31700(11) -0.02861(17) 0.0336(5) Uani 1 1 d .
C14 C 0.02273(18) 0.34528(10) -0.07523(16) 0.0281(4) Uani 1 1 d .
C15 C 0.2391(2) 0.21060(12) 0.12358(18) 0.0402(5) Uani 1 1 d .
H15A H 0.2235 0.2009 0.1884 0.060 Uiso 1 1 calc R
H15B H 0.3246 0.2322 0.1444 0.060 Uiso 1 1 calc R
H15C H 0.2355 0.1661 0.0851 0.060 Uiso 1 1 calc R
C16 C -0.0425(3) 0.22028(15) 0.1119(2) 0.0504(6) Uani 1 1 d .
H16A H 0.0276 0.1956 0.1699 0.076 Uiso 1 1 calc R
H16B H -0.1026 0.1854 0.0640 0.076 Uiso 1 1 calc R
H16C H -0.0886 0.2508 0.1431 0.076 Uiso 1 1 calc R
C17 C -0.1942(2) 0.33914(14) -0.0535(2) 0.0475(6) Uani 1 1 d .
H17A H -0.2358 0.3544 -0.1289 0.071 Uiso 1 1 calc R
H17B H -0.1941 0.3784 -0.0061 0.071 Uiso 1 1 calc R
H17C H -0.2417 0.2990 -0.0417 0.071 Uiso 1 1 calc R
C18 C -0.0230(2) 0.40408(12) -0.15707(19) 0.0391(5) Uani 1 1 d .
H18A H -0.1166 0.4001 -0.1980 0.059 Uiso 1 1 calc R
H18B H 0.0204 0.4005 -0.2065 0.059 Uiso 1 1 calc R
H18C H -0.0028 0.4499 -0.1200 0.059 Uiso 1 1 calc R
C19 C 0.3752(2) 0.25397(12) -0.04131(18) 0.0366(5) Uani 1 1 d .
H19A H 0.3834 0.2184 0.0138 0.055 Uiso 1 1 calc R
H19B H 0.4608 0.2647 -0.0395 0.055 Uiso 1 1 calc R
H19C H 0.3197 0.2355 -0.1126 0.055 Uiso 1 1 calc R
C20 C 0.3154(2) 0.39703(11) -0.11803(16) 0.0328(5) Uani 1 1 d .
C21 C 0.4591(2) 0.40267(14) -0.09875(19) 0.0444(6) Uani 1 1 d .
H21A H 0.4695 0.4393 -0.1458 0.067 Uiso 1 1 calc R
H21B H 0.4887 0.3571 -0.1149 0.067 Uiso 1 1 calc R
H21C H 0.5104 0.4152 -0.0232 0.067 Uiso 1 1 calc R
C22 C 0.2396(2) 0.36940(13) -0.23335(17) 0.0430(5) Uani 1 1 d .
H22A H 0.2326 0.4071 -0.2852 0.064 Uiso 1 1 calc R
H22B H 0.1531 0.3548 -0.2416 0.064 Uiso 1 1 calc R
H22C H 0.2850 0.3287 -0.2467 0.064 Uiso 1 1 calc R
C23 C 0.2733(2) 0.47158(11) -0.10049(18) 0.0388(5) Uani 1 1 d .
H23A H 0.2887 0.5050 -0.1494 0.058 Uiso 1 1 calc R
H23B H 0.3231 0.4862 -0.0257 0.058 Uiso 1 1 calc R
H23C H 0.1812 0.4712 -0.1151 0.058 Uiso 1 1 calc R
K1 K 0.43775(4) 0.30885(2) 0.33884(3) 0.03556(16) Uani 1 1 d .
O1 O 0.24070(15) 0.36986(10) 0.38260(13) 0.0470(4) Uani 1 1 d .
C24 C 0.1217(3) 0.33862(15) 0.3147(2) 0.0537(7) Uani 1 1 d .
H24A H 0.1036 0.2965 0.3498 0.064 Uiso 1 1 calc R
H24B H 0.1244 0.3238 0.2455 0.064 Uiso 1 1 calc R
C25 C 0.0204(3) 0.3936(2) 0.2957(3) 0.0711(9) Uani 1 1 d .
H25A H 0.0026 0.4195 0.2276 0.085 Uiso 1 1 calc R
H25B H -0.0608 0.3721 0.2925 0.085 Uiso 1 1 calc R
C26 C 0.0772(4) 0.4415(3) 0.3903(4) 0.1094(16) Uani 1 1 d .
H26A H 0.0675 0.4915 0.3666 0.131 Uiso 1 1 calc R
H26B H 0.0334 0.4349 0.4399 0.131 Uiso 1 1 calc R
C27 C 0.2131(3) 0.42298(19) 0.4441(2) 0.0695(9) Uani 1 1 d .
H27A H 0.2673 0.4653 0.4500 0.083 Uiso 1 1 calc R
H27B H 0.2321 0.4052 0.5177 0.083 Uiso 1 1 calc R

loop_
_atom_site_aniso_label
_atom_site_aniso_U_11
_atom_site_aniso_U_22
_atom_site_aniso_U_33
_atom_site_aniso_U_23
_atom_site_aniso_U_13
_atom_site_aniso_U_12
P1 0.0284(3) 0.0243(3) 0.0237(3) -0.00142(18) 0.0126(2) -0.00103(18)
C1 0.0302(10) 0.0259(10) 0.0233(9) -0.0002(7) 0.0127(8) 0.0005(7)
C2 0.0323(10) 0.0241(9) 0.0248(9) 0.0024(7) 0.0134(8) 0.0015(8)
C3 0.0377(11) 0.0237(10) 0.0259(9) 0.0008(7) 0.0151(8) -0.0020(8)
C4 0.0306(10) 0.0288(10) 0.0258(9) 0.0046(8) 0.0112(8) -0.0039(8)
C5 0.0297(10) 0.0280(10) 0.0254(9) 0.0039(8) 0.0133(8) 0.0004(8)
C6 0.0349(11) 0.0331(11) 0.0315(10) -0.0038(8) 0.0153(9) 0.0054(8)
C7 0.0496(13) 0.0376(12) 0.0356(12) -0.0105(9) 0.0164(10) -0.0048(10)
C8 0.0348(11) 0.0409(12) 0.0330(11) 0.0002(9) 0.0097(9) -0.0052(9)
C9 0.0309(11) 0.0456(13) 0.0367(11) 0.0006(10) 0.0134(9) 0.0064(9)
C10 0.0292(10) 0.0248(9) 0.0259(9) -0.0023(7) 0.0124(8) -0.0028(7)
C11 0.0398(11) 0.0272(10) 0.0247(9) -0.0042(8) 0.0134(8) -0.0065(8)
C12 0.0437(12) 0.0353(11) 0.0295(10) -0.0108(8) 0.0211(9) -0.0145(9)
C13 0.0331(11) 0.0346(11) 0.0377(11) -0.0128(9) 0.0189(9) -0.0058(9)
C14 0.0297(10) 0.0241(10) 0.0308(10) -0.0054(8) 0.0124(8) -0.0016(8)
C15 0.0519(13) 0.0353(12) 0.0312(11) 0.0046(9) 0.0144(10) -0.0041(10)
C16 0.0620(16) 0.0577(15) 0.0399(13) -0.0088(11) 0.0291(12) -0.0267(13)
C17 0.0378(13) 0.0536(15) 0.0586(15) -0.0137(12) 0.0272(11) -0.0046(11)
C18 0.0337(11) 0.0330(11) 0.0466(13) 0.0036(9) 0.0119(9) 0.0028(9)
C19 0.0406(12) 0.0325(11) 0.0380(11) -0.0069(9) 0.0172(9) 0.0019(9)
C20 0.0383(11) 0.0362(11) 0.0266(10) 0.0006(8) 0.0158(9) -0.0067(9)
C21 0.0431(13) 0.0551(15) 0.0417(13) 0.0052(11) 0.0241(10) -0.0105(11)
C22 0.0546(14) 0.0480(14) 0.0269(11) -0.0010(10) 0.0171(10) -0.0047(11)
C23 0.0502(13) 0.0308(11) 0.0347(11) 0.0041(9) 0.0164(10) -0.0076(10)
K1 0.0419(3) 0.0342(3) 0.0346(3) 0.00675(17) 0.0196(2) 0.00200(18)
O1 0.0406(9) 0.0602(11) 0.0388(9) -0.0104(8) 0.0144(7) 0.0087(8)
C24 0.0600(17) 0.0548(16) 0.0482(14) -0.0098(12) 0.0239(13) -0.0125(13)
C25 0.0362(14) 0.107(3) 0.0680(19) -0.0102(18) 0.0190(13) -0.0009(15)
C26 0.073(2) 0.120(3) 0.116(3) -0.051(3) 0.018(2) 0.034(2)
C27 0.0578(17) 0.088(2) 0.0576(17) -0.0315(16) 0.0179(14) 0.0098(16)

loop_
_atom_type_symbol
_atom_type_description
_atom_type_scat_dispersion_real
_atom_type_scat_dispersion_imag
_atom_type_scat_source
C C 0.0033 0.0016 'International Tables Vol C Tables 4.2.6.8 and 6.1.1.4'
H H 0.0000 0.0000 'International Tables Vol C Tables 4.2.6.8 and 6.1.1.4'
O O 0.0106 0.0060 'International Tables Vol C Tables 4.2.6.8 and 6.1.1.4'
P P 0.1023 0.0942 'International Tables Vol C Tables 4.2.6.8 and 6.1.1.4'
K K 0.2009 0.2494 'International Tables Vol C Tables 4.2.6.8 and 6.1.1.4'

loop_
_geom_angle_atom_site_label_1
_geom_angle_atom_site_label_2
_geom_angle_atom_site_label_3
_geom_angle
_geom_angle_site_symmetry_1
_geom_angle_site_symmetry_3
C1 P1 C10 111.72(9) . .
C1 P1 C19 111.22(10) . .
C10 P1 C19 106.13(10) . .
C1 P1 C20 108.01(9) . .
C10 P1 C20 117.29(9) . .
C19 P1 C20 102.02(10) . .
C5 C1 C2 107.38(16) . .
C5 C1 P1 128.86(14) . .
C2 C1 P1 122.07(14) . .
C5 C1 K1 74.87(10) . .
C2 C1 K1 73.88(10) . .
P1 C1 K1 128.43(9) . .
C3 C2 C1 107.50(17) . .
C3 C2 C6 124.40(18) . .
C1 C2 C6 128.10(17) . .
C3 C2 K1 72.80(11) . .
C1 C2 K1 79.00(11) . .
C6 C2 K1 113.81(12) . .
C2 C3 C4 108.81(17) . .
C2 C3 C7 126.41(19) . .
C4 C3 C7 124.78(18) . .
C2 C3 K1 80.24(11) . .
C4 C3 K1 76.15(11) . .
C7 C3 K1 110.29(13) . .
C5 C4 C3 108.73(17) . .
C5 C4 C8 127.60(19) . .
C3 C4 C8 123.63(19) . .
C5 C4 K1 81.14(11) . .
C3 C4 K1 75.94(11) . .
C8 C4 K1 108.07(12) . .
C4 C5 C1 107.57(17) . .
C4 C5 C9 124.13(18) . .
C1 C5 C9 128.28(18) . .
C4 C5 K1 72.02(11) . .
C1 C5 K1 78.16(10) . .
C9 C5 K1 114.56(13) . .
C14 C10 C11 106.37(17) . .
C14 C10 P1 132.95(15) . .
C11 C10 P1 117.72(14) . .
C12 C11 C10 108.24(18) . .
C12 C11 C15 123.49(19) . .
C10 C11 C15 128.27(19) . .
C12 C11 K1 69.75(11) . 4_565
C10 C11 K1 81.18(11) . 4_565
C15 C11 K1 114.42(13) . 4_565
C11 C12 C13 108.39(18) . .
C11 C12 C16 126.8(2) . .
C13 C12 C16 124.8(2) . .
C11 C12 K1 84.00(11) . 4_565
C13 C12 K1 76.17(11) . 4_565
C16 C12 K1 105.01(13) . 4_565
C14 C13 C12 109.18(18) . .
C14 C13 C17 125.9(2) . .
C12 C13 C17 124.9(2) . .
C14 C13 K1 83.81(12) . 4_565
C12 C13 K1 76.12(11) . 4_565
C17 C13 K1 108.55(13) . 4_565
C13 C14 C10 107.81(18) . .
C13 C14 C18 121.42(19) . .
C10 C14 C18 130.68(18) . .
C13 C14 K1 69.91(11) . 4_565
C10 C14 K1 81.35(11) . 4_565
C18 C14 K1 116.57(13) . 4_565
C23 C20 C22 112.76(19) . .
C23 C20 C21 106.42(18) . .
C22 C20 C21 108.28(18) . .
C23 C20 P1 110.01(14) . .
C22 C20 P1 111.57(15) . .
C21 C20 P1 107.52(15) . .
O1 K1 C3 84.60(6) . .
O1 K1 C4 111.85(6) . .
C3 K1 C4 27.90(6) . .
O1 K1 C12 86.30(5) . 4_666
C3 K1 C12 139.94(6) . 4_666
C4 K1 C12 132.56(6) . 4_666
O1 K1 C13 91.46(6) . 4_666
C3 K1 C13 167.57(6) . 4_666
C4 K1 C13 150.82(6) . 4_666
C12 K1 C13 27.71(6) 4_666 4_666
O1 K1 C2 80.67(5) . .
C3 K1 C2 26.96(5) . .
C4 K1 C2 44.99(5) . .
C12 K1 C2 162.21(6) 4_666 .
C13 K1 C2 163.06(6) 4_666 .
O1 K1 C5 124.99(5) . .
C3 K1 C5 44.81(5) . .
C4 K1 C5 26.84(5) . .
C12 K1 C5 144.34(6) 4_666 .
C13 K1 C5 142.63(6) 4_666 .
C2 K1 C5 44.72(5) . .
O1 K1 C1 104.46(5) . .
C3 K1 C1 44.39(5) . .
C4 K1 C1 44.36(5) . .
C12 K1 C1 169.19(5) 4_666 .
C13 K1 C1 147.84(6) 4_666 .
C2 K1 C1 27.12(5) . .
C5 K1 C1 26.97(5) . .
O1 K1 C14 117.24(5) . 4_666
C3 K1 C14 157.30(5) . 4_666
C4 K1 C14 129.41(6) . 4_666
C12 K1 C14 44.10(6) 4_666 4_666
C13 K1 C14 26.28(5) 4_666 4_666
C2 K1 C14 153.69(5) . 4_666
C5 K1 C14 116.35(5) . 4_666
C1 K1 C14 127.10(5) . 4_666
O1 K1 C11 108.72(5) . 4_666
C3 K1 C11 126.77(6) . 4_666
C4 K1 C11 109.40(6) . 4_666
C12 K1 C11 26.25(6) 4_666 4_666
C13 K1 C11 43.82(6) 4_666 4_666
C2 K1 C11 153.10(6) . 4_666
C5 K1 C11 118.14(5) . 4_666
C1 K1 C11 144.48(5) . 4_666
C14 K1 C11 43.35(5) 4_666 4_666
C27 O1 C24 107.41(19) . .
C27 O1 K1 143.62(16) . .
C24 O1 K1 108.87(14) . .
O1 C24 C25 106.6(2) . .
C26 C25 C24 103.8(3) . .
C27 C26 C25 106.8(3) . .
O1 C27 C26 108.3(2) . .

loop_
_geom_bond_atom_site_label_1
_geom_bond_atom_site_label_2
_geom_bond_distance
_geom_bond_site_symmetry_2
P1 C1 1.7689(19) .
P1 C10 1.778(2) .
P1 C19 1.823(2) .
P1 C20 1.875(2) .
C1 C5 1.439(3) .
C1 C2 1.443(3) .
C1 K1 3.1068(19) .
C2 C3 1.399(3) .
C2 C6 1.505(3) .
C2 K1 3.0405(19) .
C3 C4 1.422(3) .
C3 C7 1.504(3) .
C3 K1 2.947(2) .
C4 C5 1.400(3) .
C4 C8 1.506(3) .
C4 K1 2.9499(19) .
C5 C9 1.512(3) .
C5 K1 3.0643(19) .
C10 C14 1.447(3) .
C10 C11 1.450(3) .
C11 C12 1.397(3) .
C11 C15 1.507(3) .
C11 K1 3.141(2) 4_565
C12 C13 1.419(3) .
C12 C16 1.510(3) .
C12 K1 2.963(2) 4_565
C13 C14 1.397(3) .
C13 C17 1.511(3) .
C13 K1 2.963(2) 4_565
C14 C18 1.505(3) .
C14 K1 3.137(2) 4_565
C20 C23 1.535(3) .
C20 C22 1.539(3) .
C20 C21 1.543(3) .
K1 O1 2.7779(16) .
K1 C12 2.963(2) 4_666
K1 C13 2.963(2) 4_666
K1 C14 3.137(2) 4_666
K1 C11 3.141(2) 4_666
O1 C27 1.417(3) .
O1 C24 1.417(3) .
C24 C25 1.490(4) .
C25 C26 1.486(5) .
C26 C27 1.454(4) .

loop_
_geom_torsion_atom_site_label_1
_geom_torsion_atom_site_label_2
_geom_torsion_atom_site_label_3
_geom_torsion_atom_site_label_4
_geom_torsion
_geom_torsion_site_symmetry_1
_geom_torsion_site_symmetry_4
C10 P1 C1 C5 149.33(17) . .
C19 P1 C1 C5 30.9(2) . .
C20 P1 C1 C5 -80.23(19) . .
C10 P1 C1 C2 -47.41(18) . .
C19 P1 C1 C2 -165.79(16) . .
C20 P1 C1 C2 83.03(17) . .
C10 P1 C1 K1 47.12(13) . .
C19 P1 C1 K1 -71.27(13) . .
C20 P1 C1 K1 177.56(10) . .
C5 C1 C2 C3 -0.1(2) . .
P1 C1 C2 C3 -166.54(14) . .
K1 C1 C2 C3 67.84(13) . .
C5 C1 C2 C6 -179.69(18) . .
P1 C1 C2 C6 13.9(3) . .
K1 C1 C2 C6 -111.7(2) . .
C5 C1 C2 K1 -67.97(13) . .
P1 C1 C2 K1 125.62(13) . .
C1 C2 C3 C4 -0.5(2) . .
C6 C2 C3 C4 179.10(18) . .
K1 C2 C3 C4 71.63(13) . .
C1 C2 C3 C7 179.80(19) . .
C6 C2 C3 C7 -0.6(3) . .
K1 C2 C3 C7 -108.1(2) . .
C1 C2 C3 K1 -72.12(13) . .
C6 C2 C3 K1 107.47(18) . .
C2 C3 C4 C5 0.9(2) . .
C7 C3 C4 C5 -179.34(19) . .
K1 C3 C4 C5 75.37(13) . .
C2 C3 C4 C8 -177.00(18) . .
C7 C3 C4 C8 2.7(3) . .
K1 C3 C4 C8 -102.56(18) . .
C2 C3 C4 K1 -74.43(14) . .
C7 C3 C4 K1 105.29(19) . .
C3 C4 C5 C1 -1.0(2) . .
C8 C4 C5 C1 176.83(19) . .
K1 C4 C5 C1 70.79(13) . .
C3 C4 C5 C9 -179.73(18) . .
C8 C4 C5 C9 -1.9(3) . .
K1 C4 C5 C9 -107.94(18) . .
C3 C4 C5 K1 -71.80(13) . .
C8 C4 C5 K1 106.0(2) . .
C2 C1 C5 C4 0.7(2) . .
P1 C1 C5 C4 165.88(15) . .
K1 C1 C5 C4 -66.60(13) . .
C2 C1 C5 C9 179.36(19) . .
P1 C1 C5 C9 -15.5(3) . .
K1 C1 C5 C9 112.1(2) . .
C2 C1 C5 K1 67.30(13) . .
P1 C1 C5 K1 -127.52(16) . .
C1 P1 C10 C14 100.9(2) . .
C19 P1 C10 C14 -137.68(19) . .
C20 P1 C10 C14 -24.5(2) . .
C1 P1 C10 C11 -56.58(17) . .
C19 P1 C10 C11 64.80(17) . .
C20 P1 C10 C11 177.95(14) . .
C14 C10 C11 C12 0.1(2) . .
P1 C10 C11 C12 163.09(14) . .
C14 C10 C11 C15 179.45(19) . .
P1 C10 C11 C15 -17.5(3) . .
C14 C10 C11 K1 65.22(13) . 4_565
P1 C10 C11 K1 -131.74(12) . 4_565
C10 C11 C12 C13 -0.3(2) . .
C15 C11 C12 C13 -179.76(19) . .
K1 C11 C12 C13 -73.25(14) 4_565 .
C10 C11 C12 C16 177.2(2) . .
C15 C11 C12 C16 -2.2(3) . .
K1 C11 C12 C16 104.3(2) 4_565 .
C10 C11 C12 K1 72.92(14) . 4_565
C15 C11 C12 K1 -106.51(19) . 4_565
C11 C12 C13 C14 0.5(2) . .
C16 C12 C13 C14 -177.10(19) . .
K1 C12 C13 C14 -78.26(14) 4_565 .
C11 C12 C13 C17 -178.14(19) . .
C16 C12 C13 C17 4.3(3) . .
K1 C12 C13 C17 103.1(2) 4_565 .
C11 C12 C13 K1 78.74(14) . 4_565
C16 C12 C13 K1 -98.8(2) . 4_565
C12 C13 C14 C10 -0.4(2) . .
C17 C13 C14 C10 178.16(19) . .
K1 C13 C14 C10 -73.40(13) 4_565 .
C12 C13 C14 C18 -177.50(18) . .
C17 C13 C14 C18 1.1(3) . .
K1 C13 C14 C18 109.55(18) 4_565 .
C12 C13 C14 K1 72.95(14) . 4_565
C17 C13 C14 K1 -108.4(2) . 4_565
C11 C10 C14 C13 0.2(2) . .
P1 C10 C14 C13 -159.10(16) . .
C11 C10 C14 C18 176.9(2) . .
P1 C10 C14 C18 17.6(3) . .
C11 C10 C14 K1 -65.31(13) . 4_565
P1 C10 C14 K1 135.34(17) . 4_565
C1 P1 C20 C23 -56.50(17) . .
C10 P1 C20 C23 70.79(17) . .
C19 P1 C20 C23 -173.78(15) . .
C1 P1 C20 C22 177.58(15) . .
C10 P1 C20 C22 -55.14(19) . .
C19 P1 C20 C22 60.30(18) . .
C1 P1 C20 C21 58.99(17) . .
C10 P1 C20 C21 -173.72(14) . .
C19 P1 C20 C21 -58.29(17) . .
C2 C3 K1 O1 -80.01(11) . .
C4 C3 K1 O1 167.70(12) . .
C7 C3 K1 O1 45.34(14) . .
C2 C3 K1 C4 112.29(17) . .
C7 C3 K1 C4 -122.36(19) . .
C2 C3 K1 C12 -157.71(11) . 4_666
C4 C3 K1 C12 89.99(13) . 4_666
C7 C3 K1 C12 -32.37(18) . 4_666
C2 C3 K1 C13 -152.0(2) . 4_666
C4 C3 K1 C13 95.7(3) . 4_666
C7 C3 K1 C13 -26.6(3) . 4_666
C4 C3 K1 C2 -112.29(17) . .
C7 C3 K1 C2 125.3(2) . .
C2 C3 K1 C5 75.84(12) . .
C4 C3 K1 C5 -36.45(11) . .
C7 C3 K1 C5 -158.81(17) . .
C2 C3 K1 C1 37.06(11) . .
C4 C3 K1 C1 -75.24(12) . .
C7 C3 K1 C1 162.40(17) . .
C2 C3 K1 C14 115.07(16) . 4_666
C4 C3 K1 C14 2.8(2) . 4_666
C7 C3 K1 C14 -119.58(17) . 4_666
C2 C3 K1 C11 170.61(11) . 4_666
C4 C3 K1 C11 58.32(13) . 4_666
C7 C3 K1 C11 -64.04(15) . 4_666
C5 C4 K1 O1 -125.18(11) . .
C3 C4 K1 O1 -13.21(12) . .
C8 C4 K1 O1 108.04(14) . .
C5 C4 K1 C3 -111.97(17) . .
C8 C4 K1 C3 121.26(19) . .
C5 C4 K1 C12 128.92(11) . 4_666
C3 C4 K1 C12 -119.11(12) . 4_666
C8 C4 K1 C12 2.15(17) . 4_666
C5 C4 K1 C13 94.09(16) . 4_666
C3 C4 K1 C13 -153.94(13) . 4_666
C8 C4 K1 C13 -32.7(2) . 4_666
C5 C4 K1 C2 -75.58(12) . .
C3 C4 K1 C2 36.39(11) . .
C8 C4 K1 C2 157.65(17) . .
C3 C4 K1 C5 111.97(17) . .
C8 C4 K1 C5 -126.8(2) . .
C5 C4 K1 C1 -36.63(11) . .
C3 C4 K1 C1 75.34(12) . .
C8 C4 K1 C1 -163.40(17) . .
C5 C4 K1 C14 69.42(13) . 4_666
C3 C4 K1 C14 -178.61(10) . 4_666
C8 C4 K1 C14 -57.36(16) . 4_666
C5 C4 K1 C11 114.31(11) . 4_666
C3 C4 K1 C11 -133.72(11) . 4_666
C8 C4 K1 C11 -12.46(15) . 4_666
C3 C2 K1 O1 96.48(12) . .
C1 C2 K1 O1 -151.14(12) . .
C6 C2 K1 O1 -24.17(13) . .
C1 C2 K1 C3 112.38(17) . .
C6 C2 K1 C3 -120.65(19) . .
C3 C2 K1 C4 -37.77(11) . .
C1 C2 K1 C4 74.62(12) . .
C6 C2 K1 C4 -158.42(16) . .
C3 C2 K1 C12 53.0(2) . 4_666
C1 C2 K1 C12 165.40(18) . 4_666
C6 C2 K1 C12 -67.6(2) . 4_666
C3 C2 K1 C13 159.70(19) . 4_666
C1 C2 K1 C13 -87.9(2) . 4_666
C6 C2 K1 C13 39.0(3) . 4_666
C3 C2 K1 C5 -76.19(12) . .
C1 C2 K1 C5 36.20(10) . .
C6 C2 K1 C5 163.16(16) . .
C3 C2 K1 C1 -112.38(17) . .
C6 C2 K1 C1 126.96(19) . .
C3 C2 K1 C14 -127.93(14) . 4_666
C1 C2 K1 C14 -15.55(18) . 4_666
C6 C2 K1 C14 111.42(16) . 4_666
C3 C2 K1 C11 -16.79(19) . 4_666
C1 C2 K1 C11 95.60(15) . 4_666
C6 C2 K1 C11 -137.44(14) . 4_666
C4 C5 K1 O1 67.82(13) . .
C1 C5 K1 O1 -45.27(13) . .
C9 C5 K1 O1 -172.16(13) . .
C4 C5 K1 C3 38.02(11) . .
C1 C5 K1 C3 -75.08(12) . .
C9 C5 K1 C3 158.04(17) . .
C1 C5 K1 C4 -113.10(17) . .
C9 C5 K1 C4 120.02(19) . .
C4 C5 K1 C12 -79.37(15) . 4_666
C1 C5 K1 C12 167.53(11) . 4_666
C9 C5 K1 C12 40.65(19) . 4_666
C4 C5 K1 C13 -126.75(13) . 4_666
C1 C5 K1 C13 120.15(13) . 4_666
C9 C5 K1 C13 -6.73(19) . 4_666
C4 C5 K1 C2 76.67(12) . .
C1 C5 K1 C2 -36.42(10) . .
C9 C5 K1 C2 -163.31(17) . .
C4 C5 K1 C1 113.10(17) . .
C9 C5 K1 C1 -126.9(2) . .
C4 C5 K1 C14 -126.18(12) . 4_666
C1 C5 K1 C14 120.72(11) . 4_666
C9 C5 K1 C14 -6.16(16) . 4_666
C4 C5 K1 C11 -77.12(13) . 4_666
C1 C5 K1 C11 169.78(10) . 4_666
C9 C5 K1 C11 42.90(15) . 4_666
C5 C1 K1 O1 143.05(11) . .
C2 C1 K1 O1 29.47(12) . .
P1 C1 K1 O1 -88.98(12) . .
C5 C1 K1 C3 76.77(12) . .
C2 C1 K1 C3 -36.81(11) . .
P1 C1 K1 C3 -155.26(15) . .
C5 C1 K1 C4 36.44(11) . .
C2 C1 K1 C4 -77.15(12) . .
P1 C1 K1 C4 164.41(15) . .
C5 C1 K1 C12 -42.2(4) . 4_666
C2 C1 K1 C12 -155.8(3) . 4_666
P1 C1 K1 C12 85.8(3) . 4_666
C5 C1 K1 C13 -99.58(14) . 4_666
C2 C1 K1 C13 146.83(12) . 4_666
P1 C1 K1 C13 28.38(18) . 4_666
C5 C1 K1 C2 113.59(16) . .
P1 C1 K1 C2 -118.44(17) . .
C2 C1 K1 C5 -113.59(16) . .
P1 C1 K1 C5 127.97(18) . .
C5 C1 K1 C14 -74.98(12) . 4_666
C2 C1 K1 C14 171.43(10) . 4_666
P1 C1 K1 C14 52.99(13) . 4_666
C5 C1 K1 C11 -15.62(16) . 4_666
C2 C1 K1 C11 -129.21(12) . 4_666
P1 C1 K1 C11 112.35(12) . 4_666
C3 K1 O1 C27 -63.9(3) . .
C4 K1 O1 C27 -57.7(3) . .
C12 K1 O1 C27 77.0(3) 4_666 .
C13 K1 O1 C27 104.3(3) 4_666 .
C2 K1 O1 C27 -90.8(3) . .
C5 K1 O1 C27 -84.5(3) . .
C1 K1 O1 C27 -103.9(3) . .
C14 K1 O1 C27 109.6(3) 4_666 .
C11 K1 O1 C27 63.2(3) 4_666 .
C3 K1 O1 C24 111.92(16) . .
C4 K1 O1 C24 118.09(16) . .
C12 K1 O1 C24 -107.14(16) 4_666 .
C13 K1 O1 C24 -79.90(16) 4_666 .
C2 K1 O1 C24 85.02(16) . .
C5 K1 O1 C24 91.32(17) . .
C1 K1 O1 C24 71.88(16) . .
C14 K1 O1 C24 -74.57(16) 4_666 .
C11 K1 O1 C24 -121.01(16) 4_666 .
C27 O1 C24 C25 27.1(3) . .
K1 O1 C24 C25 -150.29(19) . .
O1 C24 C25 C26 -24.2(4) . .
C24 C25 C26 C27 12.5(5) . .
C24 O1 C27 C26 -19.1(4) . .
K1 O1 C27 C26 156.8(3) . .
C25 C26 C27 O1 3.4(5) . .
